data_7101703
loop_
_publ_author_name
'Ananchenko, Gennady S'
'Udachin, Konstantin A'
'Pojarova, Michaela'
'Jebors, Said'
'Coleman, Anthony W'
'Ripmeester, John A'

_publ_section_title
;
 A molecular turnstile in para-octanoyl calix[4]arene nanocapsules.
;
_journal_issue 7
_journal_name_full 'Chemical communications (Cambridge, England)'
_journal_page_first 707
_journal_page_last 709
_journal_paper_doi 10.1039/b613972h
_journal_year 2007
_chemical_formula_sum 'C60 H80 O8'
_chemical_formula_weight 929.24
_chemical_name_common para-octanoylcalix(4)arene
_chemical_name_systematic
;
?
;
_space_group_IT_number 126
_symmetry_cell_setting tetragonal
_symmetry_space_group_name_Hall '-P 4a 2bc'
_symmetry_space_group_name_H-M 'P 4/n n c :2'
_atom_sites_solution_hydrogens geom
_atom_sites_solution_primary direct
_atom_sites_solution_secondary difmap
_audit_creation_method SHELXL-97
_cell_angle_alpha 90.00
_cell_angle_beta 90.00
_cell_angle_gamma 90.00
_cell_formula_units_Z 4
_cell_length_a 15.4022(12)
_cell_length_b 15.4022(12)
_cell_length_c 22.825(4)
_cell_measurement_temperature 125(2)
_cell_volume 5414.7(10)
_computing_structure_refinement 'SHELXL-97 (Sheldrick, 1997)'
_computing_structure_solution 'SHELXS-97 (Sheldrick, 1990)'
_diffrn_ambient_temperature 125(2)
_diffrn_measured_fraction_theta_full 0.991
_diffrn_measured_fraction_theta_max 0.991
_diffrn_radiation_monochromator graphite
_diffrn_radiation_source 'fine-focus sealed tube'
_diffrn_radiation_type MoK\a
_diffrn_radiation_wavelength 0.71070
_diffrn_reflns_av_R_equivalents 0.0740
_diffrn_reflns_av_sigmaI/netI 0.0237
_diffrn_reflns_limit_h_max 16
_diffrn_reflns_limit_h_min -16
_diffrn_reflns_limit_k_max 16
_diffrn_reflns_limit_k_min -16
_diffrn_reflns_limit_l_max 24
_diffrn_reflns_limit_l_min -24
_diffrn_reflns_number 31912
_diffrn_reflns_theta_full 22.24
_diffrn_reflns_theta_max 22.24
_diffrn_reflns_theta_min 1.59
_exptl_absorpt_coefficient_mu 0.074
_exptl_absorpt_correction_T_max 0.9927
_exptl_absorpt_correction_T_min 0.9711
_exptl_absorpt_correction_type multi-scan
_exptl_absorpt_process_details sadabs
_exptl_crystal_density_diffrn 1.140
_exptl_crystal_density_method 'not measured'
_exptl_crystal_F_000 2016
_exptl_crystal_size_max 0.40
_exptl_crystal_size_mid 0.30
_exptl_crystal_size_min 0.10
_refine_diff_density_max 0.480
_refine_diff_density_min -0.306
_refine_diff_density_rms 0.090
_refine_ls_extinction_coef 0.0037(10)
_refine_ls_extinction_expression Fc^*^=kFc[1+0.001xFc^2^\l^3^/sin(2\q)]^-1/4^
_refine_ls_extinction_method SHELXL
_refine_ls_goodness_of_fit_ref 1.918
_refine_ls_hydrogen_treatment constr
_refine_ls_matrix_type full
_refine_ls_number_parameters 416
_refine_ls_number_reflns 1712
_refine_ls_number_restraints 291
_refine_ls_restrained_S_all 1.795
_refine_ls_R_factor_all 0.1447
_refine_ls_R_factor_gt 0.1164
_refine_ls_shift/su_max 0.047
_refine_ls_shift/su_mean 0.005
_refine_ls_structure_factor_coef Fsqd
_refine_ls_weighting_details 'calc w=1/[\s^2^(Fo^2^)+(0.2000P)^2^+0.0000P] where P=(Fo^2^+2Fc^2^)/3'
_refine_ls_weighting_scheme calc
_refine_ls_wR_factor_gt 0.3371
_refine_ls_wR_factor_ref 0.3963
_reflns_number_gt 1248
_reflns_number_total 1712
_reflns_threshold_expression >2sigma(I)
_cod_data_source_file b613972h.txt
_cod_data_source_block gena28
_cod_depositor_comments
;
The following automatic conversions were performed:
'_exptl_absorpt_correction_type' value 'multiscan' changed to 'multi-scan'
according to '/home/saulius/struct/CIF-dictionaries/cif_core.dic'
dictionary named 'cif_core.dic' version 2.4.1 from 2010-06-29.

Automatic conversion script
Id: cif_fix_enum 1527 2010-12-29 10:47:43Z saulius 
;
_cod_original_sg_symbol_H-M P4/nnc
_cod_database_code 7101703

loop_
_symmetry_equiv_pos_as_xyz
'x, y, z'
'-x+1/2, -y+1/2, z'
'-y+1/2, x, z'
'y, -x+1/2, z'
'-x+1/2, y, -z+1/2'
'x, -y+1/2, -z+1/2'
'y, x, -z+1/2'
'-y+1/2, -x+1/2, -z+1/2'
'-x, -y, -z'
'x-1/2, y-1/2, -z'
'y-1/2, -x, -z'
'-y, x-1/2, -z'
'x-1/2, -y, z-1/2'
'-x, y-1/2, z-1/2'
'-y, -x, z-1/2'
'y-1/2, x-1/2, z-1/2'

loop_
_atom_site_label
_atom_site_type_symbol
_atom_site_fract_x
_atom_site_fract_y
_atom_site_fract_z
_atom_site_U_iso_or_equiv
_atom_site_adp_type
_atom_site_occupancy
_atom_site_symmetry_multiplicity
_atom_site_calc_flag
_atom_site_refinement_flags
_atom_site_disorder_assembly
_atom_site_disorder_group
O1 O 0.28567(7) 0.12967(7) 0.69145(4) 0.0500(3) Uani 1 1 d . . .
H1 H 0.2340 0.1279 0.7032 0.060 Uiso 1 1 calc R . .
C1 C 0.29304(10) 0.08386(10) 0.64011(6) 0.0423(5) Uani 1 1 d . . .
C2 C 0.37532(10) 0.08049(10) 0.61463(7) 0.0446(5) Uani 1 1 d . . .
C3 C 0.38425(10) 0.03613(10) 0.56255(7) 0.0442(5) Uani 1 1 d . . .
H3 H 0.4399 0.0321 0.5449 0.053 Uiso 1 1 calc R . .
C4 C 0.31324(11) -0.00303(10) 0.53521(6) 0.0459(5) Uani 1 1 d D . .
C5 C 0.23289(10) 0.00059(10) 0.56299(7) 0.0451(5) Uani 1 1 d . . .
H5 H 0.1847 -0.0274 0.5452 0.054 Uiso 1 1 calc R . .
C6 C 0.22095(10) 0.04297(9) 0.61496(7) 0.0411(5) Uani 1 1 d . . .
C7 C 0.13067(11) 0.04933(11) 0.64109(7) 0.0460(5) Uani 1 1 d . . .
H7A H 0.1352 0.0575 0.6840 0.055 Uiso 1 1 calc R . .
H7B H 0.0989 -0.0055 0.6338 0.055 Uiso 1 1 calc R . .
O2 O 0.3954(3) -0.0562(3) 0.44439(19) 0.0496(13) Uani 0.24 1 d PU A -1
C8 C 0.3260(3) -0.0429(3) 0.4758(2) 0.0293(14) Uani 0.24 1 d PDU A -1
C9 C 0.2551(5) -0.1075(6) 0.4583(3) 0.111(4) Uani 0.24 1 d PD A -1
H9A H 0.1969 -0.0823 0.4654 0.133 Uiso 0.24 1 calc PR A -1
H9B H 0.2605 -0.1617 0.4813 0.133 Uiso 0.24 1 calc PR A -1
C10 C 0.2679(4) -0.1260(5) 0.3927(2) 0.065(2) Uani 0.24 1 d PD A -1
H10A H 0.2777 -0.0703 0.3722 0.078 Uiso 0.24 1 calc PR A -1
H10B H 0.3208 -0.1617 0.3878 0.078 Uiso 0.24 1 calc PR A -1
C11 C 0.1927(5) -0.1722(5) 0.3640(3) 0.086(2) Uani 0.24 1 d PDU A -1
H11A H 0.1529 -0.1284 0.3470 0.104 Uiso 0.24 1 calc PR A -1
H11B H 0.1601 -0.2047 0.3943 0.104 Uiso 0.24 1 calc PR A -1
C12 C 0.2202(6) -0.2352(5) 0.3158(4) 0.272(2) Uani 0.24 1 d PDU A -1
H12A H 0.2775 -0.2607 0.3252 0.327 Uiso 0.24 1 calc PR A -1
H12B H 0.2248 -0.2043 0.2779 0.327 Uiso 0.24 1 calc PR A -1
C13 C 0.1514(7) -0.3069(7) 0.3118(4) 0.272(2) Uani 0.24 1 d PDU A -1
H13A H 0.1090 -0.3017 0.3442 0.327 Uiso 0.24 1 calc PR A -1
H13B H 0.1789 -0.3649 0.3137 0.327 Uiso 0.24 1 calc PR A -1
C14 C 0.1064(7) -0.2935(8) 0.2523(4) 0.417(2) Uani 0.24 1 d PDU A -1
H14A H 0.1050 -0.3487 0.2301 0.501 Uiso 0.24 1 calc PR A -1
H14B H 0.0460 -0.2734 0.2581 0.501 Uiso 0.24 1 calc PR A -1
C15 C 0.1589(9) -0.2251(7) 0.2188(4) 0.175(3) Uani 0.24 1 d PDU A -1
H15A H 0.2206 -0.2316 0.2282 0.262 Uiso 0.24 1 calc PR A -1
H15B H 0.1393 -0.1670 0.2302 0.262 Uiso 0.24 1 calc PR A -1
H15C H 0.1503 -0.2331 0.1766 0.262 Uiso 0.24 1 calc PR A -1
O2G O 0.3969(7) -0.0627(6) 0.4730(4) 0.099(2) Uani 0.18 1 d PU A -11
C8G C 0.3231(4) -0.0404(5) 0.4737(2) 0.040(2) Uani 0.18 1 d PDU A -11
C9G C 0.2416(4) -0.0596(6) 0.4380(2) 0.044(2) Uani 0.18 1 d PDU A -11
H9G1 H 0.2039 -0.0075 0.4373 0.052 Uiso 0.18 1 calc PR A -11
H9G2 H 0.2087 -0.1074 0.4568 0.052 Uiso 0.18 1 calc PR A -11
C10G C 0.2647(5) -0.0855(8) 0.3750(3) 0.082(3) Uani 0.18 1 d PDU A -11
H10C H 0.3009 -0.0397 0.3569 0.098 Uiso 0.18 1 calc PR A -11
H10D H 0.2985 -0.1402 0.3753 0.098 Uiso 0.18 1 calc PR A -11
C11G C 0.1820(5) -0.0978(5) 0.3394(3) 0.088(3) Uani 0.18 1 d PDU A -11
H11C H 0.1714 -0.0460 0.3147 0.106 Uiso 0.18 1 calc PR A -11
H11D H 0.1317 -0.1054 0.3659 0.106 Uiso 0.18 1 calc PR A -11
C12G C 0.1931(5) -0.1788(6) 0.3006(5) 0.180(2) Uani 0.18 1 d PDU A -11
H12C H 0.2373 -0.2188 0.3167 0.216 Uiso 0.18 1 calc PR A -11
H12D H 0.2089 -0.1630 0.2599 0.216 Uiso 0.18 1 calc PR A -11
C13G C 0.1012(5) -0.2184(9) 0.3037(3) 0.180(2) Uani 0.18 1 d PDU A -11
H13C H 0.1014 -0.2708 0.3288 0.216 Uiso 0.18 1 calc PR A -11
H13D H 0.0598 -0.1759 0.3205 0.216 Uiso 0.18 1 calc PR A -11
C14G C 0.0746(7) -0.2422(8) 0.2411(4) 0.417(2) Uani 0.18 1 d PDU A -11
H14C H 0.0161 -0.2688 0.2404 0.501 Uiso 0.18 1 calc PR A -11
H14D H 0.0746 -0.1903 0.2155 0.501 Uiso 0.18 1 calc PR A -11
C15G C 0.1438(7) -0.3071(7) 0.2218(5) 0.116(3) Uani 0.18 1 d PDU A -11
H15D H 0.1915 -0.3073 0.2502 0.174 Uiso 0.18 1 calc PR A -11
H15E H 0.1662 -0.2905 0.1832 0.174 Uiso 0.18 1 calc PR A -11
H15F H 0.1182 -0.3653 0.2195 0.174 Uiso 0.18 1 calc PR A -11
O2A O 0.3906(8) -0.0308(8) 0.4343(5) 0.0279(11) Uani 0.08 1 d PU A -2
C8A C 0.3221(5) -0.0329(11) 0.4714(3) 0.0754(18) Uani 0.08 1 d PDU A -2
C9A C 0.2353(5) -0.0597(6) 0.4447(6) 0.113(2) Uani 0.08 1 d PDU A -2
H9A1 H 0.2005 -0.0913 0.4742 0.135 Uiso 0.08 1 calc PR A -2
H9A2 H 0.2457 -0.0993 0.4112 0.135 Uiso 0.08 1 calc PR A -2
C10A C 0.1849(6) 0.0204(5) 0.4236(5) 0.0465(17) Uani 0.08 1 d PDU A -2
H10E H 0.1322 0.0022 0.4020 0.056 Uiso 0.08 1 calc PR A -2
H10F H 0.1669 0.0561 0.4575 0.056 Uiso 0.08 1 calc PR A -2
C11A C 0.2444(7) 0.0731(5) 0.3833(5) 0.0677(18) Uani 0.08 1 d PDU A -2
H11E H 0.2995 0.0860 0.4039 0.081 Uiso 0.08 1 calc PR A -2
H11F H 0.2581 0.0387 0.3479 0.081 Uiso 0.08 1 calc PR A -2
C12A C 0.2002(11) 0.1578(5) 0.3655(4) 0.118(2) Uani 0.08 1 d PDU A -2
H12E H 0.2347 0.1852 0.3339 0.142 Uiso 0.08 1 calc PR A -2
H12F H 0.1422 0.1441 0.3493 0.142 Uiso 0.08 1 calc PR A -2
C13A C 0.1892(6) 0.2231(7) 0.4149(4) 0.0911(19) Uani 0.08 1 d PDU A -2
H13E H 0.1367 0.2079 0.4377 0.109 Uiso 0.08 1 calc PR A -2
H13F H 0.1800 0.2815 0.3978 0.109 Uiso 0.08 1 calc PR A -2
C14A C 0.2670(6) 0.2265(10) 0.4562(3) 0.088(3) Uani 0.08 1 d PD A -2
H14E H 0.3127 0.2640 0.4392 0.106 Uiso 0.08 1 calc PR A -2
H14F H 0.2913 0.1674 0.4611 0.106 Uiso 0.08 1 calc PR A -2
C15A C 0.2395(17) 0.2622(12) 0.5159(4) 0.118(3) Uani 0.08 1 d PD A -2
H15G H 0.2699 0.3170 0.5234 0.178 Uiso 0.08 1 calc PR A -2
H15H H 0.2543 0.2202 0.5465 0.178 Uiso 0.08 1 calc PR A -2
H15I H 0.1767 0.2724 0.5160 0.178 Uiso 0.08 1 calc PR A -2
O2K O 0.4041(4) -0.0288(4) 0.4508(2) 0.0279(11) Uani 0.17 1 d PU A -23
C8K C 0.3324(5) -0.0376(7) 0.4740(3) 0.0754(18) Uani 0.17 1 d PDU A -23
C9K C 0.2553(5) -0.0831(6) 0.4457(5) 0.113(2) Uani 0.17 1 d PDU A -23
H9K1 H 0.2261 -0.1203 0.4750 0.135 Uiso 0.17 1 calc PR A -23
H9K2 H 0.2760 -0.1207 0.4134 0.135 Uiso 0.17 1 calc PR A -23
C10K C 0.1906(5) -0.0163(4) 0.4216(3) 0.0465(17) Uani 0.17 1 d PDU A -23
H10G H 0.1419 -0.0466 0.4021 0.056 Uiso 0.17 1 calc PR A -23
H10H H 0.1667 0.0187 0.4542 0.056 Uiso 0.17 1 calc PR A -23
C11K C 0.2366(6) 0.0428(4) 0.3779(4) 0.0677(18) Uani 0.17 1 d PDU A -23
H11G H 0.2444 0.0105 0.3408 0.081 Uiso 0.17 1 calc PR A -23
H11H H 0.2951 0.0564 0.3933 0.081 Uiso 0.17 1 calc PR A -23
C12K C 0.1901(8) 0.1284(5) 0.3642(4) 0.118(2) Uani 0.17 1 d PDU A -23
H12G H 0.2229 0.1596 0.3334 0.142 Uiso 0.17 1 calc PR A -23
H12H H 0.1317 0.1153 0.3485 0.142 Uiso 0.17 1 calc PR A -23
C13K C 0.1807(5) 0.1877(6) 0.4171(3) 0.0911(19) Uani 0.17 1 d PDU A -23
H13G H 0.1522 0.2416 0.4034 0.109 Uiso 0.17 1 calc PR A -23
H13H H 0.1397 0.1592 0.4444 0.109 Uiso 0.17 1 calc PR A -23
C14K C 0.2595(6) 0.2143(5) 0.4524(3) 0.088(3) Uani 0.17 1 d PD A -23
H14G H 0.2941 0.2568 0.4298 0.106 Uiso 0.17 1 calc PR A -23
H14H H 0.2964 0.1628 0.4598 0.106 Uiso 0.17 1 calc PR A -23
C15K C 0.2325(12) 0.2546(11) 0.5108(3) 0.118(3) Uani 0.17 1 d PD A -23
H15J H 0.2244 0.3172 0.5058 0.178 Uiso 0.17 1 calc PR A -23
H15K H 0.2778 0.2440 0.5400 0.178 Uiso 0.17 1 calc PR A -23
H15L H 0.1779 0.2283 0.5239 0.178 Uiso 0.17 1 calc PR A -23
O2B O 0.3958(2) -0.05147(19) 0.45997(11) 0.0241(8) Uani 0.33 1 d P A -3
C8B C 0.3253(3) -0.0562(4) 0.4829(2) 0.0555(12) Uani 0.33 1 d PDU A -3
C9B C 0.2475(3) -0.0841(3) 0.44592(19) 0.0417(13) Uani 0.33 1 d PDU A -3
H9B1 H 0.2015 -0.1072 0.4719 0.050 Uiso 0.33 1 calc PR A -3
H9B2 H 0.2654 -0.1313 0.4190 0.050 Uiso 0.33 1 calc PR A -3
C10B C 0.2108(6) -0.0076(5) 0.4098(3) 0.151(3) Uani 0.33 1 d PDU A -3
H10I H 0.1707 0.0266 0.4346 0.181 Uiso 0.33 1 calc PR A -3
H10J H 0.2590 0.0308 0.3978 0.181 Uiso 0.33 1 calc PR A -3
C11B C 0.1623(6) -0.0391(6) 0.3553(3) 0.150(3) Uani 0.33 1 d PDU A -3
H11I H 0.2039 -0.0703 0.3298 0.181 Uiso 0.33 1 calc PR A -3
H11J H 0.1175 -0.0815 0.3677 0.181 Uiso 0.33 1 calc PR A -3
C12B C 0.1188(5) 0.0308(5) 0.3196(3) 0.191(5) Uani 0.33 1 d PD A -3
H12I H 0.1636 0.0694 0.3026 0.230 Uiso 0.33 1 calc PR A -3
H12J H 0.0813 0.0663 0.3455 0.230 Uiso 0.33 1 calc PR A -3
C13B C 0.0637(3) -0.0078(4) 0.2702(2) 0.087(2) Uani 0.33 1 d PD A -3
H13I H 0.0058 -0.0261 0.2844 0.105 Uiso 0.33 1 calc PR A -3
H13J H 0.0930 -0.0576 0.2513 0.105 Uiso 0.33 1 calc PR A -3
C14B C 0.0573(5) 0.0711(6) 0.2284(5) 0.372(3) Uani 0.33 1 d PDU A -3
H14I H 0.0942 0.1193 0.2427 0.446 Uiso 0.33 1 calc PR A -3
H14J H 0.0765 0.0549 0.1885 0.446 Uiso 0.33 1 calc PR A -3
C15B C -0.0383(6) 0.0984(13) 0.2279(11) 0.340(3) Uani 0.33 1 d PDU A -3
H15M H -0.0655 0.0820 0.2652 0.511 Uiso 0.33 1 calc PR A -3
H15N H -0.0683 0.0691 0.1956 0.511 Uiso 0.33 1 calc PR A -3
H15O H -0.0423 0.1614 0.2227 0.511 Uiso 0.33 1 calc PR A -3

loop_
_atom_site_aniso_label
_atom_site_aniso_U_11
_atom_site_aniso_U_22
_atom_site_aniso_U_33
_atom_site_aniso_U_23
_atom_site_aniso_U_13
_atom_site_aniso_U_12
O1 0.0440(6) 0.0513(7) 0.0546(6) -0.0001(5) 0.0083(5) -0.0053(5)
C1 0.0404(8) 0.0348(8) 0.0519(8) 0.0079(7) -0.0013(7) -0.0012(7)
C2 0.0390(9) 0.0335(8) 0.0614(8) 0.0134(7) 0.0004(7) 0.0007(7)
C3 0.0319(8) 0.0333(8) 0.0673(9) 0.0040(7) 0.0057(7) 0.0034(7)
C4 0.0395(9) 0.0299(8) 0.0681(10) -0.0002(7) 0.0028(8) 0.0039(7)
C5 0.0357(9) 0.0340(9) 0.0657(9) 0.0009(7) -0.0061(7) -0.0001(7)
C6 0.0358(8) 0.0265(8) 0.0609(8) 0.0037(7) 0.0018(7) 0.0033(7)
C7 0.0372(9) 0.0376(9) 0.0633(9) 0.0024(7) 0.0005(7) -0.0051(7)
O2 0.055(2) 0.045(2) 0.050(2) 0.0011(18) 0.000(2) -0.0053(19)
C8 0.024(3) 0.005(2) 0.059(3) -0.006(2) 0.002(2) 0.0024(19)
C9 0.046(5) 0.172(10) 0.114(6) -0.058(6) -0.013(5) 0.011(6)
C10 0.039(4) 0.083(5) 0.073(4) -0.033(4) 0.017(3) -0.026(3)
C11 0.092(4) 0.086(4) 0.081(4) -0.012(3) 0.014(3) -0.004(3)
C12 0.272(4) 0.272(4) 0.273(3) 0.000(3) -0.004(3) 0.001(3)
C13 0.272(4) 0.272(4) 0.273(3) 0.000(3) -0.004(3) 0.001(3)
C14 0.417(4) 0.418(4) 0.417(4) 0.000(3) 0.000(3) 0.000(3)
C15 0.175(5) 0.175(5) 0.174(5) -0.006(4) -0.006(4) 0.011(4)
O2G 0.098(4) 0.100(4) 0.100(4) 0.000(3) -0.002(3) 0.001(3)
C8G 0.036(4) 0.025(3) 0.060(3) -0.005(3) 0.001(3) 0.003(3)
C9G 0.050(4) 0.042(3) 0.038(3) -0.001(3) -0.005(3) -0.006(3)
C10G 0.078(4) 0.085(4) 0.082(4) -0.006(3) 0.003(3) -0.005(4)
C11G 0.086(4) 0.089(4) 0.090(4) -0.011(4) 0.000(4) 0.002(4)
C12G 0.178(3) 0.180(4) 0.182(3) -0.001(3) -0.002(3) 0.002(3)
C13G 0.178(3) 0.180(4) 0.182(3) -0.001(3) -0.002(3) 0.002(3)
C14G 0.417(4) 0.418(4) 0.417(4) 0.000(3) 0.000(3) 0.000(3)
C15G 0.118(5) 0.121(5) 0.109(4) 0.000(4) -0.003(4) -0.002(4)
O2A 0.0279(19) 0.0280(19) 0.028(2) -0.0016(16) -0.0007(17) 0.0018(16)
C8A 0.073(3) 0.069(3) 0.084(3) -0.005(2) 0.000(2) 0.000(2)
C9A 0.113(3) 0.111(3) 0.114(3) -0.002(3) 0.000(3) 0.001(3)
C10A 0.043(3) 0.052(3) 0.045(2) -0.003(2) 0.001(2) 0.000(2)
C11A 0.068(3) 0.068(3) 0.068(3) -0.002(2) 0.003(2) 0.002(3)
C12A 0.119(3) 0.118(3) 0.118(3) 0.006(3) 0.007(3) 0.003(3)
C13A 0.089(3) 0.093(3) 0.091(3) -0.002(3) -0.005(3) -0.001(3)
C14A 0.093(6) 0.053(6) 0.119(5) -0.010(3) -0.047(8) -0.032(4)
C15A 0.221(9) 0.034(4) 0.101(3) 0.018(7) 0.000(9) 0.005(9)
O2K 0.0279(19) 0.0280(19) 0.028(2) -0.0016(16) -0.0007(17) 0.0018(16)
C8K 0.073(3) 0.069(3) 0.084(3) -0.005(2) 0.000(2) 0.000(2)
C9K 0.113(3) 0.111(3) 0.114(3) -0.002(3) 0.000(3) 0.001(3)
C10K 0.043(3) 0.052(3) 0.045(2) -0.003(2) 0.001(2) 0.000(2)
C11K 0.068(3) 0.068(3) 0.068(3) -0.002(2) 0.003(2) 0.002(3)
C12K 0.119(3) 0.118(3) 0.118(3) 0.006(3) 0.007(3) 0.003(3)
C13K 0.089(3) 0.093(3) 0.091(3) -0.002(3) -0.005(3) -0.001(3)
C14K 0.093(6) 0.053(6) 0.119(5) -0.010(3) -0.047(8) -0.032(4)
C15K 0.221(9) 0.034(4) 0.101(3) 0.018(7) 0.000(9) 0.005(9)
O2B 0.0301(15) 0.0241(15) 0.0183(13) 0.0008(11) 0.0139(12) -0.0007(13)
C8B 0.055(2) 0.052(2) 0.0605(19) 0.0001(16) 0.0011(17) 0.0000(16)
C9B 0.036(2) 0.034(2) 0.055(2) -0.0081(19) -0.003(2) 0.009(2)
C10B 0.148(4) 0.153(4) 0.153(4) -0.001(4) -0.007(4) 0.004(4)
C11B 0.145(4) 0.152(4) 0.154(4) 0.000(4) 0.013(4) -0.002(4)
C12B 0.132(7) 0.196(10) 0.246(10) -0.089(7) -0.069(7) -0.044(7)
C13B 0.040(3) 0.141(5) 0.081(4) -0.032(4) -0.018(3) -0.029(3)
C14B 0.373(5) 0.372(5) 0.370(5) 0.001(4) 0.001(4) -0.002(4)
C15B 0.341(5) 0.339(5) 0.341(5) 0.002(4) 0.003(4) 0.001(4)

loop_
_atom_type_symbol
_atom_type_description
_atom_type_scat_dispersion_real
_atom_type_scat_dispersion_imag
_atom_type_scat_source
C C 0.0033 0.0016 'International Tables Vol C Tables 4.2.6.8 and 6.1.1.4'
H H 0.0000 0.0000 'International Tables Vol C Tables 4.2.6.8 and 6.1.1.4'
O O 0.0106 0.0060 'International Tables Vol C Tables 4.2.6.8 and 6.1.1.4'

loop_
_geom_angle_atom_site_label_1
_geom_angle_atom_site_label_2
_geom_angle_atom_site_label_3
_geom_angle
_geom_angle_site_symmetry_3
O1 C1 C2 116.76(14) .
O1 C1 C6 121.06(14) .
C2 C1 C6 122.19(14) .
C3 C2 C1 117.96(15) .
C3 C2 C7 121.25(14) 3
C1 C2 C7 120.59(14) 3
C2 C3 C4 121.43(15) .
C5 C4 C3 118.41(14) .
C5 C4 C8B 120.6(2) .
C3 C4 C8B 120.5(2) .
C5 C4 C8 123.0(2) .
C3 C4 C8 118.5(2) .
C8B C4 C8 10.0(3) .
C5 C4 C8K 127.1(3) .
C3 C4 C8K 114.2(3) .
C8B C4 C8K 13.9(4) .
C8 C4 C8K 5.0(4) .
C5 C4 C8G 121.5(3) .
C3 C4 C8G 119.8(3) .
C8B C4 C8G 12.2(4) .
C8 C4 C8G 2.8(3) .
C8K C4 C8G 5.6(4) .
C5 C4 C8A 121.6(3) .
C3 C4 C8A 119.0(4) .
C8B C4 C8A 17.0(6) .
C8 C4 C8A 7.2(6) .
C8K C4 C8A 6.9(5) .
C8G C4 C8A 4.8(7) .
C6 C5 C4 122.30(15) .
C5 C6 C1 117.66(14) .
C5 C6 C7 119.72(14) .
C1 C6 C7 122.49(14) .
C6 C7 C2 111.07(13) 4
O2 C8 C4 132.0(4) .
O2 C8 C9 109.9(5) .
C4 C8 C9 114.1(4) .
C8 C9 C10 106.4(5) .
C11 C10 C9 114.4(5) .
C10 C11 C12 113.6(6) .
C11 C12 C13 108.0(7) .
C12 C13 C14 105.5(8) .
C15 C14 C13 107.2(8) .
O2G C8G C4 102.4(6) .
O2G C8G C9G 136.5(8) .
C4 C8G C9G 118.9(5) .
C8G C9G C10G 111.1(6) .
C11G C10G C9G 109.8(6) .
C10G C11G C12G 108.4(7) .
C11G C12G C13G 101.1(7) .
C14G C13G C12G 107.3(8) .
C15G C14G C13G 103.9(8) .
O2A C8A C9A 116.0(9) .
O2A C8A C4 131.1(9) .
C9A C8A C4 112.5(7) .
C8A C9A C10A 110.5(9) .
C11A C10A C9A 108.1(7) .
C12A C11A C10A 110.3(9) .
C13A C12A C11A 114.7(8) .
C12A C13A C14A 113.1(9) .
C13A C14A C15A 110.2(11) .
O2K C8K C9K 124.7(7) .
O2K C8K C4 121.8(6) .
C9K C8K C4 113.5(6) .
C8K C9K C10K 110.5(7) .
C11K C10K C9K 109.5(6) .
C10K C11K C12K 115.4(7) .
C13K C12K C11K 113.6(7) .
C14K C13K C12K 120.6(8) .
C13K C14K C15K 110.9(9) .
O2B C8B C4 115.8(4) .
O2B C8B C9B 118.8(4) .
C4 C8B C9B 120.6(4) .
C8B C9B C10B 111.5(5) .
C11B C10B C9B 111.7(6) .
C12B C11B C10B 115.4(7) .
C11B C12B C13B 111.5(6) .
C12B C13B C14B 100.6(6) .
C15B C14B C13B 106.3(10) .

loop_
_geom_bond_atom_site_label_1
_geom_bond_atom_site_label_2
_geom_bond_distance
_geom_bond_site_symmetry_2
O1 C1 1.3724(18) .
C1 C2 1.395(2) .
C1 C6 1.400(2) .
C2 C3 1.378(2) .
C2 C7 1.520(2) 3
C3 C4 1.396(2) .
C4 C5 1.392(2) .
C4 C8B 1.459(5) .
C4 C8 1.501(5) .
C4 C8K 1.525(8) .
C4 C8G 1.526(6) .
C4 C8A 1.533(9) .
C5 C6 1.366(2) .
C6 C7 1.516(2) .
C7 C2 1.520(2) 4
O2 C8 1.303(7) .
C8 C9 1.531(9) .
C9 C10 1.536(8) .
C10 C11 1.510(9) .
C11 C12 1.526(10) .
C12 C13 1.533(12) .
C13 C14 1.539(11) .
C14 C15 1.532(13) .
O2G C8G 1.188(13) .
C8G C9G 1.526(9) .
C9G C10G 1.533(8) .
C10G C11G 1.524(10) .
C11G C12G 1.540(11) .
C12G C13G 1.543(11) .
C13G C14G 1.530(11) .
C14G C15G 1.527(13) .
O2A C8A 1.353(14) .
C8A C9A 1.527(11) .
C9A C10A 1.535(11) .
C10A C11A 1.530(12) .
C11A C12A 1.527(12) .
C12A C13A 1.520(11) .
C13A C14A 1.526(11) .
C14A C15A 1.528(13) .
O2K C8K 1.233(10) .
C8K C9K 1.521(11) .
C9K C10K 1.534(10) .
C10K C11K 1.526(10) .
C11K C12K 1.532(10) .
C12K C13K 1.519(10) .
C13K C14K 1.514(10) .
C14K C15K 1.526(11) .
O2B C8B 1.207(6) .
C8B C9B 1.528(7) .
C9B C10B 1.545(8) .
C10B C11B 1.530(10) .
C11B C12B 1.508(10) .
C12B C13B 1.532(9) .
C13B C14B 1.547(11) .
C14B C15B 1.531(11) .
